data_2016104
loop_
_publ_author_name
'Habibi, Mohammad Hossein'
'Zendehdel, Mahmoud'
'Barati, Kazem'
'Harrington, Ross W.'
'Clegg, William'

_publ_section_title
;
 A 1:1 cocrystal of 4-(dimethylamino)benzaldehyde and
 6-phenyl-1,3,5-triazine-2,4-diamine
;
_journal_coeditor_code SF3045
_journal_issue 8
_journal_name_full 'Acta Crystallographica Section C'
_journal_page_first o474
_journal_page_last o476
_journal_paper_doi 10.1107/S0108270107031307
_journal_volume 63
_journal_year 2007
_chemical_formula_iupac 'C9 H11 N O , C9 H9 N5'
_chemical_formula_moiety 'C9 H11 N O , C9 H9 N5'
_chemical_formula_sum 'C18 H20 N6 O'
_chemical_formula_weight 336.40
_chemical_name_systematic
;
4-(dimethylamino)benzaldehyde--6-phenyl-1,3,5-triazine-2,4-diamine (1/1)
;
_space_group_IT_number 15
_symmetry_cell_setting monoclinic
_symmetry_space_group_name_Hall '-C 2yc'
_symmetry_space_group_name_H-M 'C 1 2/c 1'
_atom_sites_solution_hydrogens mixed
_atom_sites_solution_primary direct
_atom_sites_solution_secondary difmap
_audit_creation_method SHELXL97
_cell_angle_alpha 90.00
_cell_angle_beta 91.380(11)
_cell_angle_gamma 90.00
_cell_formula_units_Z 8
_cell_length_a 15.848(3)
_cell_length_b 10.689(2)
_cell_length_c 20.078(5)
_cell_measurement_reflns_used 7006
_cell_measurement_temperature 150(2)
_cell_measurement_theta_max 28.3
_cell_measurement_theta_min 2.2
_cell_volume 3400.2(12)
_computing_cell_refinement 'SAINT (Bruker, 2001)'
_computing_data_collection 'SMART (Bruker, 2001)'
_computing_data_reduction SAINT
_computing_molecular_graphics SHELXTL
_computing_publication_material 'SHELXTL and local programs'
_computing_structure_refinement SHELXTL
_computing_structure_solution 'SHELXTL (Bruker, 2005)'
_diffrn_ambient_temperature 150(2)
_diffrn_measured_fraction_theta_full 1.000
_diffrn_measured_fraction_theta_max 0.967
_diffrn_measurement_device_type 'Bruker SMART 1K CCD area-detector'
_diffrn_measurement_method 'thin-slice \w'
_diffrn_radiation_monochromator graphite
_diffrn_radiation_source 'sealed tube'
_diffrn_radiation_type MoK\a
_diffrn_radiation_wavelength 0.71073
_diffrn_reflns_av_R_equivalents 0.0266
_diffrn_reflns_av_sigmaI/netI 0.0254
_diffrn_reflns_limit_h_max 21
_diffrn_reflns_limit_h_min -20
_diffrn_reflns_limit_k_max 13
_diffrn_reflns_limit_k_min -14
_diffrn_reflns_limit_l_max 26
_diffrn_reflns_limit_l_min -26
_diffrn_reflns_number 14907
_diffrn_reflns_theta_full 26.00
_diffrn_reflns_theta_max 28.37
_diffrn_reflns_theta_min 2.30
_diffrn_standards_number 0
_exptl_absorpt_coefficient_mu 0.087
_exptl_absorpt_correction_type none
_exptl_crystal_colour colourless
_exptl_crystal_density_diffrn 1.314
_exptl_crystal_density_method 'not measured'
_exptl_crystal_description block
_exptl_crystal_F_000 1424
_exptl_crystal_size_max 0.30
_exptl_crystal_size_mid 0.20
_exptl_crystal_size_min 0.20
_refine_diff_density_max 0.345
_refine_diff_density_min -0.230
_refine_ls_extinction_method none
_refine_ls_goodness_of_fit_ref 1.052
_refine_ls_hydrogen_treatment mixed
_refine_ls_matrix_type full
_refine_ls_number_parameters 244
_refine_ls_number_reflns 4131
_refine_ls_number_restraints 0
_refine_ls_restrained_S_all 1.052
_refine_ls_R_factor_all 0.0635
_refine_ls_R_factor_gt 0.0446
_refine_ls_shift/su_max 0.000
_refine_ls_shift/su_mean 0.000
_refine_ls_structure_factor_coef Fsqd
_refine_ls_weighting_details 'calc w = 1/[\s^2^(Fo^2^)+(0.061P)^2^+2.542P] where P=(Fo^2^+2Fc^2^)/3'
_refine_ls_weighting_scheme calc
_refine_ls_wR_factor_gt 0.1145
_refine_ls_wR_factor_ref 0.1285
_reflns_number_gt 3134
_reflns_number_total 4131
_reflns_threshold_expression I>2\s(I)
_cod_data_source_file sf3045.cif
_cod_data_source_block I
_cod_original_cell_volume 3400.3(13)
_cod_original_sg_symbol_H-M 'C 2/c'
_cod_database_code 2016104
_cod_database_fobs_code 2016104

loop_
_symmetry_equiv_pos_as_xyz
'x, y, z'
'-x, y, -z+1/2'
'x+1/2, y+1/2, z'
'-x+1/2, y+1/2, -z+1/2'
'-x, -y, -z'
'x, -y, z-1/2'
'-x+1/2, -y+1/2, -z'
'x+1/2, -y+1/2, z-1/2'

loop_
_atom_site_type_symbol
_atom_site_label
_atom_site_fract_x
_atom_site_fract_y
_atom_site_fract_z
_atom_site_U_iso_or_equiv
_atom_site_adp_type
_atom_site_calc_flag
_atom_site_refinement_flags
_atom_site_occupancy
O O1 0.22112(6) 1.01494(11) 0.62533(5) 0.0321(3) Uani d . 1
N N1 0.58181(8) 0.81714(13) 0.53056(7) 0.0305(3) Uani d . 1
N N2 -0.05155(7) 0.91075(13) 0.32460(6) 0.0259(3) Uani d . 1
H H2A -0.0590(10) 0.8873(15) 0.2817(9) 0.025(4) Uiso d . 1
H H2B -0.0935(12) 0.9401(17) 0.3456(9) 0.033(5) Uiso d . 1
N N3 0.03216(7) 0.94699(11) 0.41732(5) 0.0217(3) Uani d . 1
N N4 0.11979(8) 0.97534(14) 0.50757(6) 0.0297(3) Uani d . 1
H H4A 0.1717(12) 0.9700(17) 0.5285(9) 0.038(5) Uiso d . 1
H H4B 0.0744(12) 1.0002(17) 0.5293(9) 0.034(5) Uiso d . 1
N N5 0.08944(7) 0.86173(11) 0.31803(5) 0.0194(2) Uani d . 1
N N6 0.18025(7) 0.90134(11) 0.41205(5) 0.0209(2) Uani d . 1
C C1 0.29085(9) 1.00545(13) 0.65223(7) 0.0250(3) Uani d . 1
H H1A 0.2970 1.0335 0.6970 0.030 Uiso calc R 1
C C2 0.36493(8) 0.95468(13) 0.62102(7) 0.0221(3) Uani d . 1
C C3 0.44327(9) 0.95690(14) 0.65480(7) 0.0253(3) Uani d . 1
H H3A 0.4468 0.9894 0.6988 0.030 Uiso calc R 1
C C4 0.51537(9) 0.91306(14) 0.62568(7) 0.0274(3) Uani d . 1
H H4C 0.5678 0.9167 0.6496 0.033 Uiso calc R 1
C C5 0.51203(8) 0.86276(13) 0.56058(7) 0.0242(3) Uani d . 1
C C6 0.43225(9) 0.85998(14) 0.52696(7) 0.0251(3) Uani d . 1
H H6A 0.4280 0.8266 0.4831 0.030 Uiso calc R 1
C C7 0.36130(9) 0.90454(13) 0.55656(7) 0.0243(3) Uani d . 1
H H7A 0.3087 0.9014 0.5329 0.029 Uiso calc R 1
C C8 0.66400(10) 0.82048(19) 0.56375(9) 0.0418(4) Uani d . 1
H H8A 0.6605 0.7812 0.6077 0.063 Uiso calc R 1
H H8B 0.6823 0.9076 0.5690 0.063 Uiso calc R 1
H H8C 0.7048 0.7749 0.5370 0.063 Uiso calc R 1
C C9 0.57584(10) 0.77145(16) 0.46248(8) 0.0336(4) Uani d . 1
H H9A 0.5372 0.6999 0.4602 0.050 Uiso calc R 1
H H9B 0.6318 0.7454 0.4481 0.050 Uiso calc R 1
H H9C 0.5544 0.8382 0.4332 0.050 Uiso calc R 1
C C10 0.31944(9) 0.82286(16) 0.33911(8) 0.0297(3) Uani d . 1
H H10 0.3292 0.8692 0.3789 0.036 Uiso calc R 1
C C11 0.38712(9) 0.76977(17) 0.30653(8) 0.0364(4) Uani d . 1
H H11 0.4429 0.7810 0.3239 0.044 Uiso calc R 1
C C12 0.37355(9) 0.70074(15) 0.24897(8) 0.0320(3) Uani d . 1
H H12 0.4199 0.6636 0.2272 0.038 Uiso calc R 1
C C13 0.29249(9) 0.68592(14) 0.22316(7) 0.0272(3) Uani d . 1
H H13 0.2831 0.6387 0.1836 0.033 Uiso calc R 1
C C14 0.22434(8) 0.74019(13) 0.25514(7) 0.0229(3) Uani d . 1
H H14 0.1688 0.7305 0.2370 0.028 Uiso calc R 1
C C15 0.23732(8) 0.80845(13) 0.31358(6) 0.0205(3) Uani d . 1
C C16 0.16428(8) 0.86146(12) 0.35016(6) 0.0188(3) Uani d . 1
C C17 0.02476(8) 0.90696(12) 0.35424(6) 0.0190(3) Uani d . 1
C C18 0.11070(8) 0.94050(13) 0.44426(6) 0.0210(3) Uani d . 1

loop_
_atom_site_aniso_label
_atom_site_aniso_U_11
_atom_site_aniso_U_22
_atom_site_aniso_U_33
_atom_site_aniso_U_12
_atom_site_aniso_U_13
_atom_site_aniso_U_23
O1 0.0213(5) 0.0449(7) 0.0300(6) 0.0090(5) -0.0023(4) -0.0047(5)
N1 0.0194(6) 0.0367(7) 0.0356(7) 0.0044(5) 0.0024(5) 0.0018(6)
N2 0.0158(6) 0.0428(8) 0.0189(6) 0.0065(5) -0.0006(4) -0.0063(5)
N3 0.0181(5) 0.0272(6) 0.0196(6) 0.0039(4) -0.0010(4) -0.0027(4)
N4 0.0199(6) 0.0478(8) 0.0213(6) 0.0088(5) -0.0034(5) -0.0091(5)
N5 0.0169(5) 0.0238(6) 0.0175(5) 0.0012(4) 0.0012(4) -0.0006(4)
N6 0.0166(5) 0.0258(6) 0.0204(5) 0.0013(4) -0.0008(4) -0.0016(4)
C1 0.0246(7) 0.0252(7) 0.0251(7) 0.0022(6) -0.0010(5) 0.0002(5)
C2 0.0192(6) 0.0215(7) 0.0257(7) 0.0006(5) -0.0003(5) 0.0034(5)
C3 0.0236(7) 0.0278(7) 0.0242(7) 0.0001(6) -0.0024(5) 0.0011(6)
C4 0.0189(6) 0.0319(8) 0.0313(8) -0.0007(6) -0.0051(5) 0.0045(6)
C5 0.0191(6) 0.0232(7) 0.0303(7) 0.0013(5) 0.0022(5) 0.0055(6)
C6 0.0234(7) 0.0266(7) 0.0254(7) 0.0012(5) -0.0003(5) 0.0004(6)
C7 0.0187(6) 0.0262(7) 0.0278(7) 0.0015(5) -0.0032(5) 0.0023(6)
C8 0.0194(7) 0.0586(11) 0.0475(10) 0.0077(7) 0.0012(7) -0.0045(8)
C9 0.0287(8) 0.0367(9) 0.0358(8) 0.0042(6) 0.0084(6) 0.0010(7)
C10 0.0205(7) 0.0395(9) 0.0290(7) 0.0012(6) -0.0004(6) -0.0075(6)
C11 0.0169(7) 0.0507(10) 0.0416(9) 0.0041(7) 0.0000(6) -0.0089(8)
C12 0.0225(7) 0.0381(9) 0.0358(8) 0.0068(6) 0.0084(6) -0.0018(7)
C13 0.0272(7) 0.0303(8) 0.0243(7) 0.0033(6) 0.0043(6) -0.0025(6)
C14 0.0189(6) 0.0265(7) 0.0233(7) 0.0015(5) 0.0000(5) 0.0009(5)
C15 0.0179(6) 0.0222(7) 0.0215(6) 0.0008(5) 0.0018(5) 0.0017(5)
C16 0.0177(6) 0.0190(6) 0.0197(6) -0.0004(5) 0.0015(5) 0.0017(5)
C17 0.0181(6) 0.0206(6) 0.0184(6) 0.0004(5) 0.0000(5) 0.0013(5)
C18 0.0200(6) 0.0228(7) 0.0201(6) 0.0015(5) -0.0006(5) -0.0009(5)

loop_
_atom_type_symbol
_atom_type_description
_atom_type_scat_dispersion_real
_atom_type_scat_dispersion_imag
_atom_type_scat_source
C C 0.0033 0.0016 'International Tables Vol C Tables 4.2.6.8 and 6.1.1.4'
H H 0.0000 0.0000 'International Tables Vol C Tables 4.2.6.8 and 6.1.1.4'
N N 0.0061 0.0033 'International Tables Vol C Tables 4.2.6.8 and 6.1.1.4'
O O 0.0106 0.0060 'International Tables Vol C Tables 4.2.6.8 and 6.1.1.4'

loop_
_geom_angle_atom_site_label_1
_geom_angle_atom_site_label_2
_geom_angle_atom_site_label_3
_geom_angle
_geom_angle_publ_flag
C5 N1 C8 121.20(13) ?
C5 N1 C9 120.10(12) ?
C8 N1 C9 118.58(13) ?
H2A N2 H2B 119.1(16) ?
H2A N2 C17 120.9(10) ?
H2B N2 C17 119.9(12) ?
C17 N3 C18 114.98(11) y
H4A N4 H4B 121.4(16) ?
H4A N4 C18 119.8(12) ?
H4B N4 C18 118.8(11) ?
C16 N5 C17 114.48(11) y
C16 N6 C18 113.87(11) y
O1 C1 H1A 117.5 ?
O1 C1 C2 124.97(13) ?
H1A C1 C2 117.5 ?
C1 C2 C3 120.14(13) ?
C1 C2 C7 121.80(12) ?
C3 C2 C7 118.05(12) ?
C2 C3 H3A 119.2 ?
C2 C3 C4 121.54(13) ?
H3A C3 C4 119.2 ?
C3 C4 H4C 119.7 ?
C3 C4 C5 120.59(13) ?
H4C C4 C5 119.7 ?
N1 C5 C4 122.19(13) ?
N1 C5 C6 120.36(13) ?
C4 C5 C6 117.45(12) ?
C5 C6 H6A 119.4 ?
C5 C6 C7 121.17(13) ?
H6A C6 C7 119.4 ?
C2 C7 C6 121.20(13) ?
C2 C7 H7A 119.4 ?
C6 C7 H7A 119.4 ?
N1 C8 H8A 109.5 ?
N1 C8 H8B 109.5 ?
N1 C8 H8C 109.5 ?
H8A C8 H8B 109.5 ?
H8A C8 H8C 109.5 ?
H8B C8 H8C 109.5 ?
N1 C9 H9A 109.5 ?
N1 C9 H9B 109.5 ?
N1 C9 H9C 109.5 ?
H9A C9 H9B 109.5 ?
H9A C9 H9C 109.5 ?
H9B C9 H9C 109.5 ?
H10 C10 C11 119.8 ?
H10 C10 C15 119.8 ?
C11 C10 C15 120.33(14) ?
C10 C11 H11 119.9 ?
C10 C11 C12 120.29(14) ?
H11 C11 C12 119.9 ?
C11 C12 H12 120.1 ?
C11 C12 C13 119.89(13) ?
H12 C12 C13 120.1 ?
C12 C13 H13 119.9 ?
C12 C13 C14 120.14(13) ?
H13 C13 C14 119.9 ?
C13 C14 H14 119.8 ?
C13 C14 C15 120.33(12) ?
H14 C14 C15 119.8 ?
C10 C15 C14 118.99(12) ?
C10 C15 C16 120.21(12) ?
C14 C15 C16 120.75(12) ?
N5 C16 N6 126.59(12) y
N5 C16 C15 116.85(11) ?
N6 C16 C15 116.55(11) ?
N2 C17 N3 118.00(12) ?
N2 C17 N5 117.31(12) ?
N3 C17 N5 124.69(12) y
N3 C18 N4 116.58(12) ?
N3 C18 N6 125.29(12) y
N4 C18 N6 118.13(12) ?

loop_
_geom_bond_atom_site_label_1
_geom_bond_atom_site_label_2
_geom_bond_distance
_geom_bond_publ_flag
O1 C1 1.2225(17) ?
N1 C5 1.3623(18) ?
N1 C8 1.449(2) ?
N1 C9 1.453(2) ?
N2 H2A 0.902(17) ?
N2 H2B 0.855(19) ?
N2 C17 1.3355(17) y
N3 C17 1.3392(17) y
N3 C18 1.3469(17) y
N4 H4A 0.917(19) ?
N4 H4B 0.89(2) ?
N4 C18 1.3292(18) y
N5 C16 1.3363(16) y
N5 C17 1.3598(16) y
N6 C16 1.3323(17) y
N6 C18 1.3575(17) y
C1 H1A 0.950 ?
C1 C2 1.4494(19) ?
C2 C3 1.4005(19) ?
C2 C7 1.401(2) ?
C3 H3A 0.950 ?
C3 C4 1.378(2) ?
C4 H4C 0.950 ?
C4 C5 1.413(2) ?
C5 C6 1.4192(19) ?
C6 H6A 0.950 ?
C6 C7 1.370(2) ?
C7 H7A 0.950 ?
C8 H8A 0.980 ?
C8 H8B 0.980 ?
C8 H8C 0.980 ?
C9 H9A 0.980 ?
C9 H9B 0.980 ?
C9 H9C 0.980 ?
C10 H10 0.950 ?
C10 C11 1.391(2) ?
C10 C15 1.3958(19) ?
C11 H11 0.950 ?
C11 C12 1.384(2) ?
C12 H12 0.950 ?
C12 C13 1.383(2) ?
C13 H13 0.950 ?
C13 C14 1.3959(19) ?
C14 H14 0.950 ?
C14 C15 1.3927(19) ?
C15 C16 1.4972(18) ?

loop_
_geom_hbond_atom_site_label_D
_geom_hbond_atom_site_label_H
_geom_hbond_atom_site_label_A
_geom_hbond_site_symmetry_A
_geom_hbond_distance_DH
_geom_hbond_distance_HA
_geom_hbond_distance_DA
_geom_hbond_angle_DHA
_geom_hbond_publ_flag
N2 H2A N5 2 0.902(17) 2.066(18) 2.9585(18) 169.8(15) y
N2 H2B O1 5_576 0.855(19) 2.173(19) 2.9990(16) 162.4(16) y
N4 H4A O1 . 0.917(19) 2.132(19) 2.8575(17) 135.2(15) y
N4 H4B N3 5_576 0.89(2) 2.10(2) 2.9895(18) 177.9(17) y

loop_
_geom_torsion_atom_site_label_1
_geom_torsion_atom_site_label_2
_geom_torsion_atom_site_label_3
_geom_torsion_atom_site_label_4
_geom_torsion
_geom_torsion_publ_flag
O1 C1 C2 C3 175.17(14) y
O1 C1 C2 C7 -3.6(2) y
C1 C2 C3 C4 -177.88(13) ?
C7 C2 C3 C4 1.0(2) ?
C2 C3 C4 C5 -0.8(2) ?
C8 N1 C5 C4 -1.3(2) y
C8 N1 C5 C6 179.27(15) y
C9 N1 C5 C4 -177.29(14) y
C9 N1 C5 C6 3.3(2) y
C3 C4 C5 N1 -179.15(14) ?
C3 C4 C5 C6 0.2(2) ?
N1 C5 C6 C7 179.48(14) ?
C4 C5 C6 C7 0.1(2) ?
C5 C6 C7 C2 0.1(2) ?
C1 C2 C7 C6 178.18(13) ?
C3 C2 C7 C6 -0.6(2) ?
C15 C10 C11 C12 -0.9(3) ?
C10 C11 C12 C13 0.9(3) ?
C11 C12 C13 C14 -0.2(2) ?
C12 C13 C14 C15 -0.7(2) ?
C13 C14 C15 C10 0.7(2) ?
C13 C14 C15 C16 -176.84(13) ?
C11 C10 C15 C14 0.0(2) ?
C11 C10 C15 C16 177.62(14) ?
C18 N6 C16 N5 2.8(2) ?
C18 N6 C16 C15 -175.79(11) ?
C17 N5 C16 N6 -0.7(2) ?
C17 N5 C16 C15 177.90(11) ?
C10 C15 C16 N5 169.71(13) y
C10 C15 C16 N6 -11.58(19) y
C14 C15 C16 N5 -12.76(19) y
C14 C15 C16 N6 165.95(12) y
C18 N3 C17 N2 179.91(12) ?
C18 N3 C17 N5 0.34(19) ?
C16 N5 C17 N2 179.37(12) ?
C16 N5 C17 N3 -1.05(19) ?
C17 N3 C18 N4 -177.70(13) ?
C17 N3 C18 N6 2.2(2) ?
C16 N6 C18 N3 -3.6(2) ?
C16 N6 C18 N4 176.28(13) ?
